data_2007545
loop_
_publ_author_name
'Bruhn, Clemens'
'Becke, Steffi'
'Steinborn, Dirk'

_publ_section_title
;
 Di-\m-phenylthio-bis[bis(triethylphosphine-<i>P</i>)platinum(II)]
 Bis(hexafluorophosphate), [Pt~2~(\m-SPh)~2~(PEt~3~)~4~](PF~6~)~2~
;
_journal_issue 8
_journal_name_full 'Acta Crystallographica Section C'
_journal_page_first 1102
_journal_page_last 1103
_journal_paper_doi 10.1107/S0108270198001097
_journal_volume 54
_journal_year 1998
_chemical_formula_iupac '[Pt2 (C6 H5 S)2 (C6 H15 P)4][PF6]2'
_chemical_formula_moiety 'C36 H70 P4 Pt2 S2 2+ , 2(P F6 1-)'
_chemical_formula_sum 'C36 H70 F12 P6 Pt2 S2'
_chemical_formula_weight 1371.04
_chemical_name_systematic
;
 Di-\m-phenylthio-tetrakis(triethylphosphine)diplatinum(II)
 hexafluorophosphate
;
_space_group_IT_number 2
_symmetry_cell_setting triclinic
_symmetry_space_group_name_Hall '-P 1'
_symmetry_space_group_name_H-M 'P -1'
_audit_creation_method SHELXL
_cell_angle_alpha 65.67(2)
_cell_angle_beta 84.14(2)
_cell_angle_gamma 65.641(13)
_cell_formula_units_Z 1
_cell_length_a 11.150(2)
_cell_length_b 11.232(2)
_cell_length_c 12.176(3)
_cell_measurement_reflns_used 32
_cell_measurement_temperature 293(2)
_cell_measurement_theta_max 34.93
_cell_measurement_theta_min 4.36
_cell_volume 1261.5(5)
_computing_cell_refinement STADI-4
_computing_data_collection 'STADI-4 (STOE, 1996a)'
_computing_data_reduction 'X-RED (STOE, 1996b)'
_computing_molecular_graphics 'ORTEPIII (Burnett & Johnson, 1996)'
_computing_publication_material SHELXL93
_computing_structure_refinement 'SHELXL93 (Sheldrick, 1993)'
_computing_structure_solution 'SHELXS86 (Sheldrick, 1990)'
_diffrn_ambient_temperature 293(2)
_diffrn_measurement_device 'STOE Stadi-4 four-circle diffractometer'
_diffrn_measurement_method \w/2\q
_diffrn_radiation_monochromator graphite
_diffrn_radiation_source 'fine-focus sealed tube'
_diffrn_radiation_type MoK\a
_diffrn_radiation_wavelength 0.71073
_diffrn_reflns_av_R_equivalents 0.0542
_diffrn_reflns_av_sigmaI/netI 0.0329
_diffrn_reflns_limit_h_max 13
_diffrn_reflns_limit_h_min -13
_diffrn_reflns_limit_k_max 13
_diffrn_reflns_limit_k_min -11
_diffrn_reflns_limit_l_max 14
_diffrn_reflns_limit_l_min -11
_diffrn_reflns_number 5048
_diffrn_reflns_theta_max 25.00
_diffrn_reflns_theta_min 1.84
_diffrn_standards_decay_% 3
_diffrn_standards_interval_time 60
_diffrn_standards_number 1
_exptl_absorpt_coefficient_mu 5.881
_exptl_absorpt_correction_T_max 0.56
_exptl_absorpt_correction_T_min 0.36
_exptl_absorpt_correction_type
;
 semi-empirical via \y scans (North et al., 1968)
;
_exptl_crystal_colour colourless
_exptl_crystal_density_diffrn 1.805
_exptl_crystal_density_meas ?
_exptl_crystal_density_method none
_exptl_crystal_description prismatic
_exptl_crystal_F_000 672
_exptl_crystal_size_max 0.30
_exptl_crystal_size_mid 0.20
_exptl_crystal_size_min 0.10
_refine_diff_density_max 0.925
_refine_diff_density_min -0.550
_refine_ls_extinction_coef 0.0063(5)
_refine_ls_extinction_method 'SHELXL93 (Sheldrick, 1993)'
_refine_ls_goodness_of_fit_all 1.071
_refine_ls_goodness_of_fit_obs 1.050
_refine_ls_hydrogen_treatment refU
_refine_ls_matrix_type full
_refine_ls_number_parameters 298
_refine_ls_number_reflns 4450
_refine_ls_number_restraints 0
_refine_ls_restrained_S_all 1.079
_refine_ls_restrained_S_obs 1.050
_refine_ls_R_factor_all 0.0356
_refine_ls_R_factor_obs .0316
_refine_ls_shift/esd_max 0.001
_refine_ls_shift/esd_mean 0.000
_refine_ls_structure_factor_coef Fsqd
_refine_ls_weighting_details 'w = 1/[\s^2^(Fo^2^)+(0.0582P)^2^+0.0415P] where P=(Fo^2^+2Fc^2^)/3'
_refine_ls_weighting_scheme calc
_refine_ls_wR_factor_all 0.0883
_refine_ls_wR_factor_obs .0825
_reflns_number_observed 4120
_reflns_number_total 4454
_reflns_observed_criterion >2sigma(I)
_cod_data_source_file na1346.cif
_cod_data_source_block na1346
_cod_depositor_comments
;
The following automatic conversions were performed:

'_exptl_crystal_density_meas' value 'none' was changed to '?' - the
value is perceived as not measured.

Automatic conversion script
Id: cif_fix_values 3008 2015-01-20 13:52:24Z robertas 

The following automatic conversions were performed:

'_refine_ls_weighting_scheme' value 'calc w =
1/[\s^2^(Fo^2^)+(0.0582P)^2^+0.0415P] where P=(Fo^2^+2Fc^2^)/3' was
changed to 'calc'. New tag '_refine_ls_weighting_details' was
created. The value of the new tag was set to 'w =
1/[\s^2^(Fo^2^)+(0.0582P)^2^+0.0415P] where P=(Fo^2^+2Fc^2^)/3'.

Automatic conversion script
Id: cif_fix_values 3143 2015-03-26 13:38:13Z robertas 
;
_cod_original_cell_volume 1261.6(4)
_cod_database_code 2007545

loop_
_symmetry_equiv_pos_as_xyz
'x, y, z'
'-x, -y, -z'

loop_
_atom_site_aniso_label
_atom_site_aniso_U_11
_atom_site_aniso_U_22
_atom_site_aniso_U_33
_atom_site_aniso_U_12
_atom_site_aniso_U_13
_atom_site_aniso_U_23
C1 .048(3) .035(3) .035(3) -.010(3) .015(3) -.008(3)
C2 .070(4) .038(3) .042(4) -.012(3) .017(3) -.012(3)
C3 .075(5) .051(4) .052(5) -.002(4) .014(4) -.005(4)
C4 .060(5) .087(6) .059(5) -.010(5) -.002(4) -.015(5)
C5 .071(5) .081(6) .062(5) -.026(4) .001(4) -.031(4)
C6 .060(4) .048(4) .049(4) -.024(3) .010(3) -.018(3)
C7 .045(3) .055(4) .056(4) -.015(3) .012(3) -.026(3)
C8 .045(4) .083(6) .073(5) -.018(4) .001(3) -.036(5)
C9 .076(5) .045(4) .046(4) -.027(3) .015(3) -.028(3)
C10 .089(6) .050(4) .078(6) -.030(4) .022(5) -.043(4)
C11 .077(5) .062(4) .042(4) -.032(4) .008(3) -.028(3)
C12 .091(6) .096(7) .067(6) -.032(5) .026(5) -.053(5)
C13 .079(5) .056(4) .064(5) -.043(4) .020(4) -.031(4)
C14 .094(6) .098(7) .070(5) -.059(6) .002(5) -.041(5)
C15 .056(4) .056(4) .055(4) -.025(3) .006(3) -.003(3)
C16 .072(6) .106(8) .051(5) -.030(6) -.013(4) -.005(5)
C17 .056(4) .071(4) .046(4) -.037(4) .022(3) -.030(4)
C18 .084(6) .098(7) .068(5) -.060(6) .037(5) -.034(5)
P1 .0440(8) .0376(8) .0380(8) -.0153(6) .0086(6) -.0204(7)
P2 .0469(8) .0389(8) .0364(8) -.0229(7) .0101(6) -.0132(6)
P3 .0689(12) .0749(14) .0613(12) -.0343(11) .0166(10) -.0280(11)
S .0505(8) .0286(7) .0378(8) -.0181(6) .0126(6) -.0145(6)
Pt .0386(2) .03007(15) .03077(15) -.01555(10) .00764(9) -.01419(10)
F1 .346(17) .196(11) .086(6) -.028(11) .015(8) .022(6)
F2 .103(6) .215(10) .45(2) -.070(6) .005(8) -.216(13)
F3 .370(17) .192(10) .078(5) -.121(11) .001(8) -.006(6)
F4 .133(7) .181(9) .357(17) -.099(7) .070(8) -.168(11)
F5 .107(5) .152(7) .191(8) -.030(5) .039(5) -.108(7)
F6 .146(7) .179(9) .288(14) -.057(6) .121(8) -.147(10)

loop_
_atom_site_label
_atom_site_fract_x
_atom_site_fract_y
_atom_site_fract_z
_atom_site_U_iso_or_equiv
_atom_site_thermal_displace_type
_atom_site_calc_flag
_atom_site_refinement_flags
_atom_site_occupancy
_atom_site_disorder_group
_atom_site_type_symbol
C1 .1827(6) .2536(6) .6562(6) .0447(14) Uani d . 1 . C
C2 .2432(7) .1037(7) .7111(6) .057(2) Uani d . 1 . C
H2 .2097(7) .0491(7) .6943(6) .048(19) Uiso calc R 1 . H
C3 .3555(8) .0376(9) .7919(7) .074(2) Uani d . 1 . C
H3 .3961(8) -.0618(9) .8290(7) .06(2) Uiso calc R 1 . H
C4 .4063(9) .1158(11) .8172(8) .081(3) Uani d . 1 . C
H4 .4812(9) .0699(11) .8705(8) .12(4) Uiso calc R 1 . H
C5 .3458(8) .2639(10) .7632(8) .072(2) Uani d . 1 . C
H5 .3798(8) .3177(10) .7807(8) .10(3) Uiso calc R 1 . H
C6 .2347(7) .3320(8) .6832(6) .053(2) Uani d . 1 . C
H6 .1946(7) .4315(8) .6472(6) .052(19) Uiso calc R 1 . H
C7 .3956(6) .2323(8) .3315(6) .053(2) Uani d . 1 . C
H7A .4305(6) .1442(8) .3195(6) .08(3) Uiso calc R 1 . H
H7B .4265(6) .2986(8) .2693(6) .07(2) Uiso calc R 1 . H
C8 .4503(7) .2007(10) .4551(8) .068(2) Uani d . 1 . C
H8A .5448(7) .1508(10) .4626(8) .07(2) Uiso calc R 1 . H
H8B .4136(7) .1424(10) .5176(8) .08(3) Uiso calc R 1 . H
H8C .4270(7) .2890(10) .4630(8) .09(3) Uiso calc R 1 . H
C9 .1744(8) .1535(7) .3933(6) .053(2) Uani d . 1 . C
H9A .2130(8) .1072(7) .4759(6) .08(2) Uiso calc R 1 . H
H9B .0793(8) .1890(7) .3963(6) .06(2) Uiso calc R 1 . H
C10 .2176(9) .0399(8) .3424(8) .067(2) Uani d . 1 . C
H10A .1687(9) .0792(8) .2661(8) .17(6) Uiso calc R 1 . H
H10B .2010(9) -.0409(8) .3979(8) .11(3) Uiso calc R 1 . H
H10C .3103(9) .0098(8) .3312(8) .07(2) Uiso calc R 1 . H
C11 .1684(8) .3643(8) .1542(6) .057(2) Uani d . 1 . C
H11A .0884(8) .3510(8) .1510(6) .050(18) Uiso calc R 1 . H
H11B .1459(8) .4663(8) .1134(6) .07(2) Uiso calc R 1 . H
C12 .2664(10) .2923(11) .0817(8) .081(3) Uani d . 1 . C
H12A .2261(10) .3272(11) .0023(8) .10(3) Uiso calc R 1 . H
H12B .2927(10) .1907(11) .1215(8) .18(7) Uiso calc R 1 . H
H12C .3426(10) .3134(11) .0752(8) .10(3) Uiso calc R 1 . H
C13 .2310(8) .7278(8) .3208(7) .060(2) Uani d . 1 . C
H13A .2514(8) .8055(8) .2621(7) .06(2) Uiso calc R 1 . H
H13B .1592(8) .7682(8) .3644(7) .08(3) Uiso calc R 1 . H
C14 .3515(10) .6218(11) .4099(8) .077(2) Uani d . 1 . C
H14A .3591(10) .6605(11) .4647(8) .12(4) Uiso calc R 1 . H
H14B .4294(10) .6045(11) .3665(8) .17(6) Uiso calc R 1 . H
H14C .3422(10) .5334(11) .4547(8) .07(3) Uiso calc R 1 . H
C15 .0450(7) .8095(8) .1346(7) .062(2) Uani d . 1 . C
H15A -.0177(7) .8587(8) .1793(7) .10(3) Uiso calc R 1 . H
H15B .0832(7) .8739(8) .0808(7) .047(17) Uiso calc R 1 . H
C16 -.0310(9) .7796(12) .0571(8) .087(3) Uani d . 1 . C
H16A .0221(9) .7593(12) -.0054(8) .07(3) Uiso calc R 1 . H
H16B -.1120(9) .8621(12) .0211(8) .18(7) Uiso calc R 1 . H
H16C -.0505(9) .6989(12) .1073(8) .12(4) Uiso calc R 1 . H
C17 .3129(7) .5992(8) .1515(6) .053(2) Uani d . 1 . C
H17A .3870(7) .5192(8) .2063(6) .14(5) Uiso calc R 1 . H
H17B .2871(7) .5654(8) .1001(6) .07(2) Uiso calc R 1 . H
C18 .3589(10) .7154(11) .0726(8) .077(2) Uani d . 1 . C
H18A .4223(10) .6819(11) .0210(8) .16(5) Uiso calc R 1 . H
H18B .3988(10) .7384(11) .1229(8) .09(3) Uiso calc R 1 . H
H18C .2845(10) .7993(11) .0240(8) .11(4) Uiso calc R 1 . H
P1 .2160(2) .3077(2) .31306(14) .0390(3) Uani d . 1 . P
P2 .1752(2) .6535(2) .24075(14) .0401(3) Uani d . 1 . P
P3 -.2349(2) .3043(3) .2481(2) .0674(5) Uani d . 1 . P
S .03911(15) .33556(14) .55383(13) .0386(3) Uani d . 1 . S
Pt .10630(2) .48642(2) .37869(2) .03235(11) Uani d . 1 . Pt
F1 -.2068(15) .1958(13) .3733(9) .268(8) Uani d . 1 . F
F2 -.1512(8) .3712(13) .2658(14) .222(6) Uani d . 1 . F
F3 -.2665(15) .4107(12) .1190(8) .228(6) Uani d . 1 . F
F4 -.3259(9) .2408(11) .2285(13) .194(5) Uani d . 1 . F
F5 -.3566(7) .4135(9) .2831(8) .146(3) Uani d . 1 . F
F6 -.1152(9) .1974(11) .2164(12) .198(5) Uani d . 1 . F

loop_
_atom_type_symbol
_atom_type_description
_atom_type_scat_dispersion_real
_atom_type_scat_dispersion_imag
_atom_type_scat_source
C C 0.0033 0.0016 'International Tables Vol C Tables 4.2.6.8 and 6.1.1.4'
H H 0.0000 0.0000 'International Tables Vol C Tables 4.2.6.8 and 6.1.1.4'
P P 0.1023 0.0942 'International Tables Vol C Tables 4.2.6.8 and 6.1.1.4'
S S 0.1246 0.1234 'International Tables Vol C Tables 4.2.6.8 and 6.1.1.4'
Pt Pt -1.7033 8.3905 'International Tables Vol C Tables 4.2.6.8 and 6.1.1.4'
F F 0.0171 0.0103 'International Tables Vol C Tables 4.2.6.8 and 6.1.1.4'

loop_
_geom_angle_atom_site_label_1
_geom_angle_atom_site_label_2
_geom_angle_atom_site_label_3
_geom_angle_site_symmetry_1
_geom_angle_site_symmetry_3
_geom_angle
_geom_angle_publ_flag
C6 C1 C2 . . 119.4(7) ?
C6 C1 S . . 122.8(5) ?
C2 C1 S . . 117.8(6) ?
C1 C2 C3 . . 118.6(8) ?
C1 C2 H2 . . 120.7(5) ?
C3 C2 H2 . . 120.7(5) ?
C4 C3 C2 . . 121.5(8) ?
C4 C3 H3 . . 119.3(5) ?
C2 C3 H3 . . 119.3(5) ?
C3 C4 C5 . . 119.7(8) ?
C3 C4 H4 . . 120.2(5) ?
C5 C4 H4 . . 120.2(6) ?
C4 C5 C6 . . 120.1(9) ?
C4 C5 H5 . . 120.0(6) ?
C6 C5 H5 . . 120.0(5) ?
C1 C6 C5 . . 120.7(7) ?
C1 C6 H6 . . 119.6(4) ?
C5 C6 H6 . . 119.6(5) ?
C8 C7 P1 . . 113.7(5) ?
C8 C7 H7A . . 108.8(4) ?
P1 C7 H7A . . 108.8(2) ?
C8 C7 H7B . . 108.8(4) ?
P1 C7 H7B . . 108.8(2) ?
H7A C7 H7B . . 107.7 ?
C7 C8 H8A . . 109.5(4) ?
C7 C8 H8B . . 109.5(4) ?
H8A C8 H8B . . 109.5 ?
C7 C8 H8C . . 109.5(4) ?
H8A C8 H8C . . 109.5 ?
H8B C8 H8C . . 109.5 ?
C10 C9 P1 . . 117.5(5) ?
C10 C9 H9A . . 107.9(4) ?
P1 C9 H9A . . 107.9(2) ?
C10 C9 H9B . . 107.9(5) ?
P1 C9 H9B . . 107.9(2) ?
H9A C9 H9B . . 107.2 ?
C9 C10 H10A . . 109.5(5) ?
C9 C10 H10B . . 109.5(4) ?
H10A C10 H10B . . 109.5 ?
C9 C10 H10C . . 109.5(4) ?
H10A C10 H10C . . 109.5 ?
H10B C10 H10C . . 109.5 ?
C12 C11 P1 . . 118.5(6) ?
C12 C11 H11A . . 107.7(5) ?
P1 C11 H11A . . 107.7(2) ?
C12 C11 H11B . . 107.7(5) ?
P1 C11 H11B . . 107.7(2) ?
H11A C11 H11B . . 107.1 ?
C11 C12 H12A . . 109.5(5) ?
C11 C12 H12B . . 109.5(5) ?
H12A C12 H12B . . 109.5 ?
C11 C12 H12C . . 109.5(5) ?
H12A C12 H12C . . 109.5 ?
H12B C12 H12C . . 109.5 ?
C14 C13 P2 . . 114.9(5) ?
C14 C13 H13A . . 108.6(4) ?
P2 C13 H13A . . 108.6(2) ?
C14 C13 H13B . . 108.6(5) ?
P2 C13 H13B . . 108.6(2) ?
H13A C13 H13B . . 107.5 ?
C13 C14 H14A . . 109.5(4) ?
C13 C14 H14B . . 109.5(5) ?
H14A C14 H14B . . 109.5 ?
C13 C14 H14C . . 109.5(4) ?
H14A C14 H14C . . 109.5 ?
H14B C14 H14C . . 109.5 ?
C16 C15 P2 . . 115.4(6) ?
C16 C15 H15A . . 108.4(5) ?
P2 C15 H15A . . 108.4(3) ?
C16 C15 H15B . . 108.4(5) ?
P2 C15 H15B . . 108.4(2) ?
H15A C15 H15B . . 107.5 ?
C15 C16 H16A . . 109.5(5) ?
C15 C16 H16B . . 109.5(5) ?
H16A C16 H16B . . 109.5 ?
C15 C16 H16C . . 109.5(5) ?
H16A C16 H16C . . 109.5 ?
H16B C16 H16C . . 109.5 ?
C18 C17 P2 . . 115.2(6) ?
C18 C17 H17A . . 108.5(5) ?
P2 C17 H17A . . 108.5(2) ?
C18 C17 H17B . . 108.5(5) ?
P2 C17 H17B . . 108.5(2) ?
H17A C17 H17B . . 107.5 ?
C17 C18 H18A . . 109.5(4) ?
C17 C18 H18B . . 109.5(5) ?
H18A C18 H18B . . 109.5 ?
C17 C18 H18C . . 109.5(5) ?
H18A C18 H18C . . 109.5 ?
H18B C18 H18C . . 109.5 ?
C7 P1 C9 . . 104.3(3) ?
C7 P1 C11 . . 107.5(3) ?
C9 P1 C11 . . 104.1(3) ?
C7 P1 Pt . . 116.2(2) ?
C9 P1 Pt . . 111.9(2) ?
C11 P1 Pt . . 112.0(2) ?
C13 P2 C15 . . 102.7(4) ?
C13 P2 C17 . . 103.6(3) ?
C15 P2 C17 . . 106.2(4) ?
C13 P2 Pt . . 108.3(2) ?
C15 P2 Pt . . 114.4(2) ?
C17 P2 Pt . . 119.9(2) ?
F1 P3 F2 . . 93.9(9) ?
F1 P3 F3 . . 177.1(9) ?
F2 P3 F3 . . 88.9(8) ?
F1 P3 F6 . . 87.4(7) ?
F2 P3 F6 . . 90.6(6) ?
F3 P3 F6 . . 92.0(7) ?
F1 P3 F4 . . 87.2(8) ?
F2 P3 F4 . . 177.8(6) ?
F3 P3 F4 . . 90.0(7) ?
F6 P3 F4 . . 91.3(6) ?
F1 P3 F5 . . 91.8(6) ?
F2 P3 F5 . . 88.7(5) ?
F3 P3 F5 . . 88.9(7) ?
F6 P3 F5 . . 178.9(6) ?
F4 P3 F5 . . 89.3(5) ?
C1 S Pt . 2_566 101.2(2) y
C1 S Pt . . 100.2(2) y
Pt S Pt 2_566 . 98.66(5) y
P2 Pt P1 . . 97.39(6) y
P2 Pt S . 2_566 88.96(5) y
P1 Pt S . 2_566 170.48(5) y
P2 Pt S . . 166.55(6) y
P1 Pt S . . 93.46(6) y
S Pt S 2_566 . 81.34(5) y

loop_
_geom_bond_atom_site_label_1
_geom_bond_atom_site_label_2
_geom_bond_site_symmetry_2
_geom_bond_distance
_geom_bond_publ_flag
C1 C6 . 1.385(10) ?
C1 C2 . 1.402(9) ?
S C1 . 1.792(7) y
C2 C3 . 1.404(12) ?
C2 H2 . .93 ?
C3 C4 . 1.362(14) ?
C3 H3 . .93 ?
C4 C5 . 1.385(13) ?
C4 H4 . .93 ?
C5 C6 . 1.386(11) ?
C5 H5 . .93 ?
C6 H6 . .93 ?
C7 C8 . 1.528(10) ?
C7 P1 . 1.821(6) ?
C7 H7A . .97 ?
C7 H7B . .97 ?
C8 H8A . .96 ?
C8 H8B . .96 ?
C8 H8C . .96 ?
C9 C10 . 1.526(9) ?
C9 P1 . 1.828(7) ?
C9 H9A . .97 ?
C9 H9B . .97 ?
C10 H10A . .96 ?
C10 H10B . .96 ?
C10 H10C . .96 ?
C11 C12 . 1.514(10) ?
C11 P1 . 1.829(7) ?
C11 H11A . .97 ?
C11 H11B . .97 ?
C12 H12A . .96 ?
C12 H12B . .96 ?
C12 H12C . .96 ?
C13 C14 . 1.522(12) ?
C13 P2 . 1.805(7) ?
C13 H13A . .97 ?
C13 H13B . .97 ?
C14 H14A . .96 ?
C14 H14B . .96 ?
C14 H14C . .96 ?
C15 C16 . 1.543(12) ?
C15 P2 . 1.808(7) ?
C15 H15A . .97 ?
C15 H15B . .97 ?
C16 H16A . .96 ?
C16 H16B . .96 ?
C16 H16C . .96 ?
C17 C18 . 1.519(10) ?
C17 P2 . 1.828(6) ?
C17 H17A . .97 ?
C17 H17B . .97 ?
C18 H18A . .96 ?
C18 H18B . .96 ?
C18 H18C . .96 ?
Pt P1 . 2.294(2) y
Pt P2 . 2.293(2) y
P3 F1 . 1.469(9) ?
P3 F2 . 1.495(8) ?
P3 F3 . 1.497(9) ?
P3 F6 . 1.526(8) ?
P3 F4 . 1.544(8) ?
P3 F5 . 1.571(7) ?
S Pt 2_566 2.3893(15) ?
Pt S . 2.392(2) y
Pt S 2_566 2.3893(15) y
